data_7061007
loop_
_publ_author_name
'Kuzman, Dino'
'Damjanovi\'c, Vladimir'
'Stilinovi\'c, Vladimir'
'Cindri\'c, Marina'
'Vrdoljak, Vi\<snja'

_publ_section_title
;
 The role of mono- and dicarboxylic acids in the building of oxomolybdates
 containing {MoO4}, {Mo2O5}, {Mo2O6}, {Mo3O8}, {Mo5O17}, {Mo5O18},
 {Mo8O26}, and {SiMo12O40} units
;
_journal_issue 42
_journal_name_full 'New Journal of Chemistry'
_journal_page_first 19764
_journal_page_last 19774
_journal_paper_doi 10.1039/D1NJ03280A
_journal_volume 45
_journal_year 2021
_chemical_formula_moiety 'C4 H4 Mo2 O15, 2(C2 H12 Co N4 O4), 4(H2 O)'
_chemical_formula_sum 'C8 H36 Co2 Mo2 N8 O27'
_chemical_formula_weight 986.19
_space_group_crystal_system triclinic
_space_group_IT_number 2
_space_group_name_Hall '-P 1'
_space_group_name_H-M_alt 'P -1'
_atom_sites_solution_hydrogens mixed
_audit_creation_date 2021-05-16
_audit_creation_method
;
Olex2 1.3
(compiled 2020.11.12 svn.r5f609507 for OlexSys, GUI svn.r6272)
;
_audit_update_record
;
2021-09-14 deposited with the CCDC.	2021-09-27 downloaded from the CCDC.
;
_cell_angle_alpha 66.911(3)
_cell_angle_beta 74.016(3)
_cell_angle_gamma 87.852(2)
_cell_formula_units_Z 1
_cell_length_a 7.4297(2)
_cell_length_b 10.3770(3)
_cell_length_c 10.9734(4)
_cell_measurement_reflns_used 17073
_cell_measurement_temperature 169.97(10)
_cell_measurement_theta_max 79.5150
_cell_measurement_theta_min 4.5660
_cell_volume 745.79(5)
_computing_cell_refinement 'CrysAlisPro 1.171.41.92a (Rigaku OD, 2020)'
_computing_data_collection 'CrysAlisPro 1.171.41.92a (Rigaku OD, 2020)'
_computing_data_reduction 'CrysAlisPro 1.171.41.92a (Rigaku OD, 2020)'
_computing_molecular_graphics 'Olex2 1.3 (Dolomanov et al., 2009)'
_computing_publication_material 'Olex2 1.3 (Dolomanov et al., 2009)'
_computing_structure_refinement 'SHELXL 2018/3 (Sheldrick, 2015)'
_computing_structure_solution 'SHELXT 2018/2 (Sheldrick, 2018)'
_diffrn_ambient_temperature 170.15
_diffrn_detector_area_resol_mean 10.0000
_diffrn_detector_type HyPix
_diffrn_measured_fraction_theta_full 1.000
_diffrn_measured_fraction_theta_max 0.976
_diffrn_measurement_details
;
List of Runs (angles in degrees, time in seconds):

  # Type    Start    End  Width  t~exp~   \w     \q     \k     \f   Frames
#--------------------------------------------------------------------------
  1  \w     67.00  93.00   0.50    0.05    --   48.02  77.00  90.00   52
  2  \w     85.00 118.00   0.50    0.05    --   48.02  77.00 150.00   66
  3  \w     26.00  52.00   0.50    0.05    --   48.02  77.00 150.00   52
  4  \w     26.00  53.00   0.50    0.05    --   48.02  77.00  90.00   54
  5  \w     64.00 102.00   0.50    0.05    --   48.02  38.00  90.00   76
  6  \w     28.00  54.00   0.50    0.05    --   50.00  75.00   0.87   52
  7  \w     61.00  88.00   0.50    0.05    --   48.02  38.00  30.00   54
  8  \w     38.00  75.00   0.50    0.05    --   48.02  38.00   0.00   74
  9  \w     25.00  60.00   0.50    0.05    --   48.02  77.00 -60.00   70
 10  \w     25.00  50.00   0.50    0.05    --   48.02  77.00-180.00   50
 11  \w     56.00  94.00   0.50    0.05    --  113.25 -95.00  30.00   76
 12  \w     56.00  82.00   0.50    0.05    --  113.25-150.00  14.00   52
 13  \w    101.00 128.00   0.50    0.05    --  113.25-150.00  14.00   54
 14  \w     44.00 110.00   0.50    0.05    --  113.25-125.00  90.00  132
 15  \w     48.00 102.00   0.50    0.05    --   48.02-150.00  14.00  108
 16  \w     42.00  68.00   0.50    0.05    --  113.25-125.00 -90.00   52
 17  \w     83.00 110.00   0.50    0.05    --  113.25-125.00 -60.00   54
 18  \w     85.00 111.00   0.50    0.05    --  113.25-125.00-150.00   52
 19  \w     76.00 111.00   0.50    0.05    --  113.25-125.00 -90.00   70
 20  \w     44.00  82.00   0.50    0.05    --  113.25-125.00-150.00   76
 21  \w     42.00  76.00   0.50    0.05    --  113.25-125.00 -60.00   68
 22  \w     60.00  86.00   0.50    0.05    --  113.25 -95.00-150.00   52
 23  \w     77.00 104.00   0.50    0.05    --  113.25-125.00  30.00   54
 24  \w     50.00  96.00   0.50    0.05    --  113.25 -95.00   0.00   92
 25  \w     71.00 108.00   0.50    0.05    --  113.25-125.00 120.00   74
 26  \w     84.00 109.00   0.50    0.05    --  113.25-124.00 177.00   50
 27  \w     42.00 106.00   0.50    0.05    --  113.25 -95.00 120.00  128
 28  \w     36.00  90.00   0.50    0.05    --   48.02-124.00 177.00  108
 29  \w     80.00 105.00   0.50    0.05    --  113.25 -95.00 -60.00   50
 30  \w     44.00  69.00   0.50    0.05    --  113.25 -95.00 -60.00   50
 31  \w     43.00  74.00   0.50    0.05    --  113.25 -77.00   0.00   62
 32  \w     42.00  67.00   0.50    0.05    --  113.25 -61.00  60.00   50
 33  \w     45.00  70.00   0.50    0.05    --  113.25 -61.00  90.00   50
 34  \w     46.00  71.00   0.50    0.05    --  113.25 -61.00 -60.00   50
 35  \w     42.00  67.00   0.50    0.05    --  113.25 -61.00 -90.00   50
 36  \w     44.00  69.00   0.50    0.05    --  113.25 -61.00-150.00   50
 37  \w     60.00  85.00   0.50    0.05    --  113.25 -77.00-180.00   50
 38  \w     45.00  70.00   0.50    0.05    --  113.25 -61.00-180.00   50
 39  \w    121.00 147.00   0.50    0.05    --  113.25  30.00-120.00   52
 40  \w     71.00  97.00   0.50    0.05    --   54.00  77.00-135.11   52
 41  \w     35.00  61.00   0.50    0.05    --   58.00  77.00-163.95   52
 42  \w     32.00  57.00   0.50    0.05    --   54.00  77.00-135.11   50
 43  \w     92.00 146.00   0.50    0.05    --  113.25  77.00-180.00  108
 44  \w     93.00 159.00   0.50    0.05    --  113.25  77.00-150.00  132
 45  \w     93.00 126.00   0.50    0.05    --  113.25  77.00 -60.00   66
 46  \w     97.00 123.00   0.50    0.05    --  113.25  77.00 -90.00   52
 47  \w     91.00 159.00   0.50    0.05    --  113.25  77.00   0.00  136
 48  \w     39.00  72.00   0.50    0.05    --   62.00  77.00  77.75   66
 49  \w     91.00 146.00   0.50    0.05    --  113.25  77.00 150.00  110
 50  \w    131.00 174.00   0.50    0.05    --  113.25  77.00  90.00   86
 51  \w     99.00 174.00   0.50    0.05    --  113.25  77.00 120.00  150
 52  \w     95.00 120.00   0.50    0.05    --  113.25  77.00  90.00   50
 53  \w     97.00 122.00   0.50    0.05    --  113.25  77.00  60.00   50
 54  \w     91.00 148.00   0.50    0.05    --  113.25  77.00  30.00  114
 55  \w    101.00 126.00   0.50    0.05    --   54.00  73.00  17.19   50
 56  \w     45.00  71.00   0.50    0.05    --   66.00  73.00  77.75   52
 57  \w     37.00  63.00   0.50    0.05    --   58.00  73.00  42.99   52
 58  \w     34.00  60.00   0.50    0.05    --   54.00  73.00  17.19   52
 59  \w     95.00 120.00   0.50    0.05    --  113.25  77.00-120.00   50
 60  \w    102.00 178.00   0.50    0.05    --  113.25  61.00-180.00  152
 61  \w     92.00 118.00   0.50    0.05    --   54.00  71.00 -84.50   52
 62  \w     35.00  61.00   0.50    0.05    --   54.00  71.00 -84.50   52
 63  \w     52.00  77.00   0.50    0.05    --   74.00  76.00 -70.54   50
 64  \w    111.00 136.00   0.50    0.05    --  113.25  61.00-150.00   50
 65  \w    152.00 178.00   0.50    0.05    --  113.25  61.00-150.00   52
 66  \w    100.00 177.00   0.50    0.05    --  113.25  61.00-120.00  154
 67  \w     99.00 133.00   0.50    0.05    --  113.25  61.00   0.00   68
 68  \w    107.00 156.00   0.50    0.05    --  113.25  61.00 -90.00   98
 69  \w    136.00 176.00   0.50    0.05    --  113.25  61.00  60.00   80
 70  \w    101.00 131.00   0.50    0.05    --  113.25  61.00  60.00   60
 71  \w    100.00 138.00   0.50    0.05    --  113.25  61.00  90.00   76
 72  \w     98.00 144.00   0.50    0.05    --  113.25  61.00 120.00   92
 73  \w    104.00 176.00   0.50    0.05    --  113.25  61.00 150.00  144
 74  \w    107.00 141.00   0.50    0.05    --  113.25  61.00 -60.00   68
 75  \w    146.00 171.00   0.50    0.05    --  113.25  61.00 -60.00   50
 76  \w     97.00 178.00   0.50    0.05    --  113.25  61.00 -30.00  162
 77  \w    101.00 130.00   0.50    0.05    --  113.25  45.00   0.00   58
 78  \w    142.00 167.00   0.50    0.05    --  113.25  45.00 -30.00   50
 79  \w    144.00 169.00   0.50    0.05    --  113.25  45.00   0.00   50
 80  \w    136.00 177.00   0.50    0.05    --  113.25  45.00  30.00   82
 81  \w    122.00 147.00   0.50    0.05    --  113.25 150.00  59.00   50
 82  \w    131.00 157.00   0.50    0.05    --  113.25 124.00-103.00   52
 83  \w    104.00 153.00   0.50    0.05    --  113.25 125.00 -90.00   98
 84  \w    -14.00  20.00   0.50    0.05    --   18.00  98.00-147.69   68
 85  \w      6.00  32.00   0.50    0.05    --   34.00  94.00  70.54   52
 86  \w    -70.00 -44.00   0.50    0.05    --  -91.75  61.00 120.00   52
 87  \w   -100.00 -64.00   0.50    0.05    --  -48.02 150.00  59.00   72
 88  \w    -85.00 -48.00   0.50    0.05    --  -91.75 124.00-103.00   74
 89  \w    -81.00 -43.00   0.50    0.05    --  -48.02 124.00-103.00   76
 90  \w   -121.00 -71.00   0.50    0.05    --  -48.02 -19.00 -90.00  100
 91  \w    -95.00 -44.00   0.50    0.05    --  -48.02 -38.00-120.00  102
 92  \w    -68.00 -38.00   0.50    0.05    --  -48.02 -19.00 -90.00   60
 93  \w    -50.00 -25.00   0.50    0.05    --  -48.02 -77.00 -90.00   50
 94  \w    -72.00 -35.00   0.50    0.05    --  -48.02 -44.00  42.79   74
 95  \w    -94.00 -69.00   0.50    0.05    --  -91.75 -77.00 120.00   50
 96  \w    -97.00 -70.00   0.50    0.05    --  -91.75 -77.00  90.00   54
 97  \w   -142.00-116.00   0.50    0.05    --  -91.75 -77.00 120.00   52
 98  \w    -94.00 -69.00   0.50    0.05    --  -91.75 -77.00 -30.00   50
 99  \w    -80.00 -55.00   0.50    0.05    --  -78.00 -76.00 -67.27   50
100  \w    -81.00 -55.00   0.50    0.05    --  -78.00 -76.00-121.62   52
101  \w    -94.00 -69.00   0.50    0.05    --  -91.75 -77.00-150.00   50
102  \w   -145.00-119.00   0.50    0.05    --  -91.75 -77.00-150.00   52
103  \w   -135.00-110.00   0.50    0.05    --  -78.00 -76.00-121.62   50
104  \w   -102.00 -70.00   0.50    0.05    --  -91.75 -75.00-111.40   64
105  \w    -81.00 -56.00   0.50    0.05    --  -78.00 -75.00 -80.61   50
106  \w    -95.00 -70.00   0.50    0.05    --  -91.75 -75.00 -50.05   50
107  \w    -96.00 -71.00   0.50    0.05    --  -91.75 -74.00  11.83   50
108  \w    -76.00 -51.00   0.50    0.05    --  -74.00 -76.00  44.00   50
109  \w    -86.00 -60.00   0.50    0.05    --  -82.00 -74.00 131.73   52
110  \w   -100.00 -70.00   0.50    0.05    --  -91.75 -74.00 163.25   60
111  \w   -155.00-120.00   0.50    0.05    --  -90.00 -75.00  42.91   70
112  \w   -103.00 -73.00   0.50    0.05    --  -91.75 -71.00  65.38   60
113  \w   -112.00 -69.00   0.50    0.05    --  -90.00 -75.00  42.91   86
114  \w    -97.00 -72.00   0.50    0.05    --  -91.75 -70.00  95.89   50
115  \w    -76.00 -50.00   0.50    0.05    --  -70.00 -69.00 147.82   52
116  \w    -79.00 -54.00   0.50    0.05    --  -74.00 -69.00 136.72   50
117  \w    -76.00 -50.00   0.50    0.05    --  -70.00 -69.00 101.22   52
118  \w    -79.00 -48.00   0.50    0.05    --  -66.00 -68.00 161.59   62
119  \w    -97.00 -72.00   0.50    0.05    --  -91.75 -69.00  -6.88   50
120  \w    -81.00 -56.00   0.50    0.05    --  -78.00 -74.00 -92.06   50
121  \w   -109.00 -71.00   0.50    0.05    --  -91.75 -74.00-100.28   76
122  \w   -111.00 -73.00   0.50    0.05    --  -91.75 -68.00-174.29   76
123  \w    -89.00 -63.00   0.50    0.05    --  -82.00 -73.00-100.82   52
124  \w   -102.00 -74.00   0.50    0.05    --  -91.75 -66.00-151.29   56
125  \w   -110.00 -73.00   0.50    0.05    --  -91.75 -67.00 -86.81   74
126  \w    -73.00 -47.00   0.50    0.05    --  -66.00 -67.00 -25.55   52
127  \w    -81.00 -55.00   0.50    0.05    --  -70.00 -66.00 -16.33   52
128  \w    -86.00 -51.00   0.50    0.05    --  -66.00 -63.00-169.75   70
129  \w    -82.00 -56.00   0.50    0.05    --  -74.00 -67.00  -3.38   52
130  \w   -135.00-109.00   0.50    0.05    --  -66.00 -68.00 161.59   52
131  \w    -95.00 -70.00   0.50    0.05    --  -86.00 -65.00 162.47   50
132  \w    -86.00 -57.00   0.50    0.05    --  -74.00 -65.00 157.40   58
133  \w    -75.00 -50.00   0.50    0.05    --  -66.00 -63.00 -64.09   50
134  \w    -76.00 -50.00   0.50    0.05    --  -66.00 -62.00 -78.84   52
135  \w    -82.00 -54.00   0.50    0.05    --  -70.00 -63.00-179.50   56
136  \w   -130.00-105.00   0.50    0.05    --  -66.00 -63.00-169.75   50
137  \w    -78.00 -53.00   0.50    0.05    --  -70.00 -62.00 -50.68   50
138  \w    -93.00 -68.00   0.50    0.05    --  -82.00 -61.00 -32.19   50
139  \w   -107.00 -81.00   0.50    0.05    --  -91.75 -61.00 -30.00   52
140  \w    -92.00 -67.00   0.50    0.05    --  -82.00 -58.00 -50.80   50
141  \w    -87.00 -61.00   0.50    0.05    --  -74.00 -60.00  52.22   52
142  \w    -79.00 -54.00   0.50    0.05    --  -70.00 -61.00  75.39   50
143  \w   -101.00 -75.00   0.50    0.05    --  -91.75 -62.00 111.29   52
144  \w   -143.00-118.00   0.50    0.05    --  -91.75-124.00 177.00   50
145  \w   -120.00 -95.00   0.50    0.05    --  -48.02-124.00 177.00   50
146  \w   -107.00 -82.00   0.50    0.05    --  -48.02-150.00  14.00   50
147  \w   -127.00-102.00   0.50    0.05    --  -91.75-150.00  14.00   50
;
_diffrn_measurement_device 'four-circle diffractometer'
_diffrn_measurement_device_type 'XtaLAB Synergy, Dualflex, HyPix'
_diffrn_measurement_method '\w scans'
_diffrn_radiation_type CuK\a
_diffrn_radiation_wavelength 1.54184
_diffrn_reflns_av_R_equivalents 0.0904
_diffrn_reflns_av_unetI/netI 0.0430
_diffrn_reflns_Laue_measured_fraction_full 1.000
_diffrn_reflns_Laue_measured_fraction_max 0.976
_diffrn_reflns_limit_h_max 9
_diffrn_reflns_limit_h_min -8
_diffrn_reflns_limit_k_max 13
_diffrn_reflns_limit_k_min -13
_diffrn_reflns_limit_l_max 13
_diffrn_reflns_limit_l_min -13
_diffrn_reflns_number 23798
_diffrn_reflns_point_group_measured_fraction_full 1.000
_diffrn_reflns_point_group_measured_fraction_max 0.976
_diffrn_reflns_theta_full 67.684
_diffrn_reflns_theta_max 80.263
_diffrn_reflns_theta_min 4.568
_exptl_absorpt_coefficient_mu 16.403
_exptl_absorpt_correction_T_max 1.00000
_exptl_absorpt_correction_T_min 0.55758
_exptl_absorpt_correction_type integration
_exptl_absorpt_process_details
;
CrysAlisPro 1.171.41.92a (Rigaku Oxford Diffraction, 2020)
Empirical absorption correction using spherical harmonics,
implemented in SCALE3 ABSPACK scaling algorithm.
;
_exptl_crystal_colour orange
_exptl_crystal_colour_primary orange
_exptl_crystal_density_diffrn 2.196
_exptl_crystal_description block
_exptl_crystal_F_000 494
_exptl_crystal_size_max 0.11
_exptl_crystal_size_mid 0.1
_exptl_crystal_size_min 0.05
_refine_diff_density_max 1.030
_refine_diff_density_min -1.180
_refine_diff_density_rms 0.141
_refine_ls_extinction_coef 0.0037(3)
_refine_ls_extinction_expression Fc^*^=kFc[1+0.001xFc^2^\l^3^/sin(2\q)]^-1/4^
_refine_ls_extinction_method 'SHELXL-2018/3 (Sheldrick 2018)'
_refine_ls_goodness_of_fit_ref 1.075
_refine_ls_hydrogen_treatment constr
_refine_ls_matrix_type full
_refine_ls_number_parameters 226
_refine_ls_number_reflns 3180
_refine_ls_number_restraints 0
_refine_ls_restrained_S_all 1.075
_refine_ls_R_factor_all 0.0355
_refine_ls_R_factor_gt 0.0343
_refine_ls_shift/su_max 0.001
_refine_ls_shift/su_mean 0.000
_refine_ls_structure_factor_coef Fsqd
_refine_ls_weighting_details 'w=1/[\s^2^(Fo^2^)+(0.0580P)^2^+0.5808P] where P=(Fo^2^+2Fc^2^)/3'
_refine_ls_weighting_scheme calc
_refine_ls_wR_factor_gt 0.0911
_refine_ls_wR_factor_ref 0.0919
_reflns_Friedel_coverage 0.000
_reflns_number_gt 3057
_reflns_number_total 3180
_reflns_threshold_expression 'I > 2\s(I)'
_cod_data_source_file d1nj03280a2.cif
_cod_data_source_block 3
_cod_depositor_comments 'Adding full bibliography for 7061007--7061013.cif.'
_cod_original_cell_volume 745.79(4)
_cod_database_code 7061007
_shelx_shelxl_version_number 2018/3
_shelx_space_group_comment
;
The symmetry employed for this shelxl refinement is uniquely defined
by the following loop, which should always be used as a source of
symmetry information in preference to the above space-group names.
They are only intended as comments.
;
_shelx_estimated_absorpt_t_max 0.494
_shelx_estimated_absorpt_t_min 0.266
_olex2_refinement_description
;
1. Fixed Uiso
 At 1.2 times of:
  All N(H,H,H) groups
 At 1.5 times of:
  All O(H,H) groups
2.a Free rotating group:
 O3W(H3WA,H3WB), O2W(H2WA,H2WB)
2.b Rotating group:
 O1W(H1WA,H1WB)
2.c Idealised Me refined as rotating group:
 N2(H2A,H2B,H2C), N4(H4A,H4B,H4C), N3(H3A,H3B,H3C), N1(H1A,H1B,H1C)
;
_olex2_submission_special_instructions 'No special instructions were received'
_oxdiff_exptl_absorpt_empirical_details
;
Empirical correction (ABSPACK) includes:
- Absorption correction using spherical harmonics
- Frame scaling
;

loop_
_space_group_symop_operation_xyz
'x, y, z'
'-x, -y, -z'

loop_
_atom_site_label
_atom_site_type_symbol
_atom_site_fract_x
_atom_site_fract_y
_atom_site_fract_z
_atom_site_U_iso_or_equiv
_atom_site_adp_type
_atom_site_occupancy
_atom_site_site_symmetry_order
_atom_site_calc_flag
_atom_site_refinement_flags_posn
_atom_site_refinement_flags_adp
_atom_site_refinement_flags_occupancy
_atom_site_disorder_assembly
_atom_site_disorder_group
Mo1 Mo 0.67072(3) 0.09481(2) 0.53985(2) 0.01211(12) Uani 1 1 d . . . . .
Co1 Co 0.37700(6) 0.73476(5) 0.02570(5) 0.00819(14) Uani 1 1 d . . . . .
O8 O 0.5923(3) 0.8374(2) 0.0189(2) 0.0126(4) Uani 1 1 d . . . . .
O4 O 0.8219(3) 0.1732(2) 0.3241(2) 0.0142(4) Uani 1 1 d . . . . .
O9 O 0.4983(3) 0.5693(2) 0.1106(2) 0.0117(4) Uani 1 1 d . . . . .
O6 O 1.0732(3) 0.3095(2) 0.1639(2) 0.0182(5) Uani 1 1 d . . . . .
O2 O 0.500000 0.000000 0.500000 0.0223(7) Uani 1 2 d S . P . .
O10 O 0.8530(3) 0.7958(2) 0.0878(3) 0.0190(5) Uani 1 1 d . . . . .
O5 O 0.8625(3) 0.2543(3) 0.5080(2) 0.0216(5) Uani 1 1 d . . . . .
O11 O 0.7316(3) 0.5124(2) 0.2088(2) 0.0209(5) Uani 1 1 d . . . . .
O7 O 1.0920(3) 0.4169(3) 0.3591(2) 0.0224(5) Uani 1 1 d . . . . .
O1W O 0.5216(4) 0.2865(2) 0.4348(3) 0.0227(5) Uani 1 1 d . . . . .
H1WA H 0.449109 0.311837 0.497456 0.034 Uiso 1 1 d R U . . .
H1WB H 0.604003 0.357951 0.383449 0.034 Uiso 1 1 d R U . . .
O3 O 0.5407(4) 0.1087(3) 0.6885(2) 0.0260(6) Uani 1 1 d . . . . .
O3W O 0.2257(4) 0.3604(4) 0.5917(3) 0.0368(7) Uani 1 1 d G . . . .
H3WA H 0.219486 0.403673 0.646334 0.055 Uiso 1 1 d G U . . .
H3WB H 0.171208 0.413423 0.530794 0.055 Uiso 1 1 d G U . . .
N2 N 0.5074(4) 0.7396(3) -0.1572(3) 0.0138(5) Uani 1 1 d . . . . .
H2A H 0.432370 0.773436 -0.213989 0.017 Uiso 1 1 calc R U . . .
H2B H 0.535098 0.651207 -0.150015 0.017 Uiso 1 1 calc R U . . .
H2C H 0.615587 0.796446 -0.192673 0.017 Uiso 1 1 calc R U . . .
N4 N 0.2643(4) 0.9066(3) -0.0532(3) 0.0195(6) Uani 1 1 d . . . . .
H4A H 0.232138 0.907809 -0.127867 0.023 Uiso 1 1 calc R U . . .
H4B H 0.347815 0.981222 -0.079922 0.023 Uiso 1 1 calc R U . . .
H4C H 0.159729 0.912029 0.010861 0.023 Uiso 1 1 calc R U . . .
N3 N 0.1666(4) 0.6215(3) 0.0384(3) 0.0147(5) Uani 1 1 d . . . . .
H3A H 0.175028 0.622741 -0.046405 0.018 Uiso 1 1 calc R U . . .
H3B H 0.057533 0.656901 0.068873 0.018 Uiso 1 1 calc R U . . .
H3C H 0.168077 0.531524 0.098623 0.018 Uiso 1 1 calc R U . . .
O1 O 0.8101(4) -0.0364(3) 0.5941(3) 0.0293(6) Uani 1 1 d . . . . .
N1 N 0.2519(4) 0.7248(3) 0.2107(3) 0.0183(6) Uani 1 1 d . . . . .
H1A H 0.150498 0.776738 0.208342 0.022 Uiso 1 1 calc R U . . .
H1B H 0.333292 0.759372 0.241266 0.022 Uiso 1 1 calc R U . . .
H1C H 0.213664 0.633805 0.268894 0.022 Uiso 1 1 calc R U . . .
C3 C 0.7063(4) 0.7579(3) 0.0766(3) 0.0117(6) Uani 1 1 d . . . . .
O2W O 0.9754(5) 0.9333(4) 0.2380(4) 0.0445(8) Uani 1 1 d G . . . .
H2WA H 0.902280 0.859914 0.299647 0.067 Uiso 1 1 d G U . . .
H2WB H 1.041195 0.954559 0.282907 0.067 Uiso 1 1 d G U . . .
C1 C 0.9631(4) 0.2647(3) 0.2793(3) 0.0110(6) Uani 1 1 d . . . . .
C4 C 0.6437(4) 0.5988(3) 0.1384(3) 0.0122(6) Uani 1 1 d . . . . .
C2 C 0.9798(4) 0.3191(3) 0.3883(3) 0.0142(6) Uani 1 1 d . . . . .

loop_
_atom_site_aniso_label
_atom_site_aniso_U_11
_atom_site_aniso_U_22
_atom_site_aniso_U_33
_atom_site_aniso_U_23
_atom_site_aniso_U_13
_atom_site_aniso_U_12
Mo1 0.00951(17) 0.01290(16) 0.01088(15) -0.00127(10) -0.00280(10) -0.00365(10)
Co1 0.0055(3) 0.0078(2) 0.0109(2) -0.00309(19) -0.00285(19) 0.00133(18)
O8 0.0099(10) 0.0101(10) 0.0182(10) -0.0051(8) -0.0056(8) 0.0012(8)
O4 0.0125(11) 0.0174(11) 0.0119(10) -0.0056(8) -0.0023(8) -0.0018(8)
O9 0.0117(11) 0.0095(10) 0.0146(10) -0.0043(8) -0.0059(8) 0.0022(8)
O6 0.0136(12) 0.0223(12) 0.0122(10) -0.0030(9) 0.0009(9) 0.0002(9)
O2 0.0151(17) 0.0193(17) 0.0318(19) -0.0081(15) -0.0081(15) -0.0043(13)
O10 0.0122(12) 0.0189(11) 0.0308(13) -0.0124(10) -0.0098(10) 0.0021(9)
O5 0.0210(13) 0.0295(13) 0.0129(10) -0.0080(10) -0.0011(9) -0.0126(10)
O11 0.0180(12) 0.0159(11) 0.0245(12) 0.0004(9) -0.0121(10) 0.0041(9)
O7 0.0216(13) 0.0217(12) 0.0203(11) -0.0017(9) -0.0091(10) -0.0099(10)
O1W 0.0200(13) 0.0171(11) 0.0221(12) -0.0030(9) 0.0000(10) 0.0053(9)
O3 0.0222(14) 0.0324(14) 0.0163(11) -0.0058(10) 0.0016(10) -0.0100(11)
O3W 0.0339(16) 0.059(2) 0.0345(15) -0.0306(15) -0.0204(13) 0.0249(14)
N2 0.0128(13) 0.0150(13) 0.0111(11) -0.0030(10) -0.0025(10) -0.0016(10)
N4 0.0098(14) 0.0114(13) 0.0322(16) -0.0029(11) -0.0068(12) 0.0020(10)
N3 0.0101(13) 0.0135(12) 0.0196(13) -0.0048(10) -0.0057(11) 0.0001(10)
O1 0.0146(13) 0.0256(13) 0.0324(14) 0.0053(11) -0.0080(11) 0.0004(10)
N1 0.0150(14) 0.0200(14) 0.0191(13) -0.0113(11) 0.0016(11) -0.0006(11)
C3 0.0094(15) 0.0140(14) 0.0123(13) -0.0062(11) -0.0026(11) 0.0004(11)
O2W 0.058(2) 0.0435(19) 0.0513(19) -0.0279(16) -0.0338(17) 0.0187(16)
C1 0.0079(14) 0.0126(13) 0.0100(13) -0.0014(10) -0.0036(11) 0.0034(11)
C4 0.0122(15) 0.0120(14) 0.0116(13) -0.0044(11) -0.0028(11) 0.0027(11)
C2 0.0109(15) 0.0160(14) 0.0150(14) -0.0044(12) -0.0047(11) -0.0019(11)

loop_
_atom_type_symbol
_atom_type_description
_atom_type_scat_dispersion_real
_atom_type_scat_dispersion_imag
_atom_type_scat_source
C C 0.0181 0.0091 'International Tables Vol C Tables 4.2.6.8 and 6.1.1.4'
H H 0.0000 0.0000 'International Tables Vol C Tables 4.2.6.8 and 6.1.1.4'
Co Co -2.3653 3.6143 'International Tables Vol C Tables 4.2.6.8 and 6.1.1.4'
Mo Mo -0.0483 2.7339 'International Tables Vol C Tables 4.2.6.8 and 6.1.1.4'
N N 0.0311 0.0180 'International Tables Vol C Tables 4.2.6.8 and 6.1.1.4'
O O 0.0492 0.0322 'International Tables Vol C Tables 4.2.6.8 and 6.1.1.4'

loop_
_geom_angle_atom_site_label_1
_geom_angle_atom_site_label_2
_geom_angle_atom_site_label_3
_geom_angle
_geom_angle_site_symmetry_1
_geom_angle_site_symmetry_3
_geom_angle_publ_flag
O4 Mo1 O1W 74.65(9) . . ?
O2 Mo1 O4 87.22(6) . . ?
O2 Mo1 O5 157.86(7) . . ?
O2 Mo1 O1W 82.78(7) . . ?
O5 Mo1 O4 74.43(8) . . ?
O5 Mo1 O1W 80.52(10) . . ?
O3 Mo1 O4 155.07(11) . . ?
O3 Mo1 O2 102.79(9) . . ?
O3 Mo1 O5 89.80(11) . . ?
O3 Mo1 O1W 83.92(11) . . ?
O1 Mo1 O4 96.57(11) . . ?
O1 Mo1 O2 99.74(10) . . ?
O1 Mo1 O5 94.66(12) . . ?
O1 Mo1 O1W 170.81(11) . . ?
O1 Mo1 O3 103.99(14) . . ?
O8 Co1 O9 85.25(9) . . ?
O8 Co1 N2 89.22(10) . . ?
O8 Co1 N4 91.24(11) . . ?
O8 Co1 N3 176.62(10) . . ?
O8 Co1 N1 90.39(11) . . ?
O9 Co1 N2 90.35(10) . . ?
O9 Co1 N3 91.38(11) . . ?
O9 Co1 N1 87.75(11) . . ?
N4 Co1 O9 175.93(11) . . ?
N4 Co1 N2 91.67(12) . . ?
N4 Co1 N3 92.13(12) . . ?
N4 Co1 N1 90.22(13) . . ?
N3 Co1 N2 91.07(11) . . ?
N3 Co1 N1 89.21(12) . . ?
N1 Co1 N2 178.08(12) . . ?
C3 O8 Co1 113.09(19) . . ?
C1 O4 Mo1 118.23(18) . . ?
C4 O9 Co1 112.22(19) . . ?
Mo1 O2 Mo1 180.0 . 2_656 ?
C2 O5 Mo1 120.44(19) . . ?
Mo1 O1W H1WA 109.1 . . ?
Mo1 O1W H1WB 109.4 . . ?
H1WA O1W H1WB 104.5 . . ?
H3WA O3W H3WB 104.5 . . ?
Co1 N2 H2A 109.5 . . ?
Co1 N2 H2B 109.5 . . ?
Co1 N2 H2C 109.5 . . ?
H2A N2 H2B 109.5 . . ?
H2A N2 H2C 109.5 . . ?
H2B N2 H2C 109.5 . . ?
Co1 N4 H4A 109.5 . . ?
Co1 N4 H4B 109.5 . . ?
Co1 N4 H4C 109.5 . . ?
H4A N4 H4B 109.5 . . ?
H4A N4 H4C 109.5 . . ?
H4B N4 H4C 109.5 . . ?
Co1 N3 H3A 109.5 . . ?
Co1 N3 H3B 109.5 . . ?
Co1 N3 H3C 109.5 . . ?
H3A N3 H3B 109.5 . . ?
H3A N3 H3C 109.5 . . ?
H3B N3 H3C 109.5 . . ?
Co1 N1 H1A 109.5 . . ?
Co1 N1 H1B 109.5 . . ?
Co1 N1 H1C 109.5 . . ?
H1A N1 H1B 109.5 . . ?
H1A N1 H1C 109.5 . . ?
H1B N1 H1C 109.5 . . ?
O8 C3 C4 114.1(3) . . ?
O10 C3 O8 126.5(3) . . ?
O10 C3 C4 119.4(3) . . ?
H2WA O2W H2WB 104.5 . . ?
O4 C1 C2 112.7(2) . . ?
O6 C1 O4 126.3(3) . . ?
O6 C1 C2 121.0(3) . . ?
O9 C4 C3 114.6(3) . . ?
O11 C4 O9 125.2(3) . . ?
O11 C4 C3 120.2(3) . . ?
O5 C2 C1 113.6(3) . . ?
O7 C2 O5 124.9(3) . . ?
O7 C2 C1 121.5(3) . . ?

loop_
_geom_bond_atom_site_label_1
_geom_bond_atom_site_label_2
_geom_bond_distance
_geom_bond_site_symmetry_2
_geom_bond_publ_flag
Mo1 O4 2.150(2) . ?
Mo1 O2 1.8720(2) . ?
Mo1 O5 2.083(2) . ?
Mo1 O1W 2.292(2) . ?
Mo1 O3 1.709(3) . ?
Mo1 O1 1.697(3) . ?
Co1 O8 1.923(2) . ?
Co1 O9 1.929(2) . ?
Co1 N2 1.955(3) . ?
Co1 N4 1.925(3) . ?
Co1 N3 1.932(3) . ?
Co1 N1 1.949(3) . ?
O8 C3 1.277(4) . ?
O4 C1 1.291(4) . ?
O9 C4 1.279(4) . ?
O6 C1 1.219(4) . ?
O10 C3 1.226(4) . ?
O5 C2 1.288(4) . ?
O11 C4 1.231(4) . ?
O7 C2 1.220(4) . ?
O1W H1WA 0.8713 . ?
O1W H1WB 0.8712 . ?
O3W H3WA 0.8706 . ?
O3W H3WB 0.8699 . ?
N2 H2A 0.9100 . ?
N2 H2B 0.9100 . ?
N2 H2C 0.9100 . ?
N4 H4A 0.9100 . ?
N4 H4B 0.9100 . ?
N4 H4C 0.9100 . ?
N3 H3A 0.9100 . ?
N3 H3B 0.9100 . ?
N3 H3C 0.9100 . ?
N1 H1A 0.9100 . ?
N1 H1B 0.9100 . ?
N1 H1C 0.9100 . ?
C3 C4 1.552(4) . ?
O2W H2WA 0.8702 . ?
O2W H2WB 0.8701 . ?
C1 C2 1.543(4) . ?

loop_
_geom_torsion_atom_site_label_1
_geom_torsion_atom_site_label_2
_geom_torsion_atom_site_label_3
_geom_torsion_atom_site_label_4
_geom_torsion
_geom_torsion_site_symmetry_1
_geom_torsion_site_symmetry_2
_geom_torsion_site_symmetry_3
_geom_torsion_site_symmetry_4
_geom_torsion_publ_flag
Mo1 O4 C1 O6 172.7(2) . . . . ?
Mo1 O4 C1 C2 -8.8(3) . . . . ?
Mo1 O5 C2 O7 177.1(3) . . . . ?
Mo1 O5 C2 C1 -1.0(4) . . . . ?
Co1 O8 C3 O10 -179.3(3) . . . . ?
Co1 O8 C3 C4 -0.3(3) . . . . ?
Co1 O9 C4 O11 169.8(3) . . . . ?
Co1 O9 C4 C3 -9.7(3) . . . . ?
O8 C3 C4 O9 6.9(4) . . . . ?
O8 C3 C4 O11 -172.6(3) . . . . ?
O4 C1 C2 O5 6.4(4) . . . . ?
O4 C1 C2 O7 -171.8(3) . . . . ?
O6 C1 C2 O5 -175.0(3) . . . . ?
O6 C1 C2 O7 6.8(5) . . . . ?
O10 C3 C4 O9 -174.0(3) . . . . ?
O10 C3 C4 O11 6.5(4) . . . . ?
